data_7133787
loop_
_publ_author_name
'Hoque, Injamam Ul'
'Debnath, Saradindu'
'Lo, Rabindranath'
'Maity, Soumitra'

_publ_section_title
;
 A chromatographic relay conjugated photoredox strategy: <i>S</i>,
 <i>Se</i>-pharmacophore from alkenes <i>via</i> formal [2+2+1]
 heteroannulation.
;
_journal_issue 85
_journal_name_full 'Chemical communications (Cambridge, England)'
_journal_page_first 12429
_journal_page_last 12432
_journal_paper_doi 10.1039/d4cc03527e
_journal_volume 60
_journal_year 2024
_chemical_formula_sum 'C11 H13 N O2 S2'
_chemical_formula_weight 255.34
_chemical_name_systematic 'Ethyl 5-amino-2,3-dihydro-[2,3'-bithiophene]-4-carboxylate'
_space_group_crystal_system monoclinic
_space_group_IT_number 14
_space_group_name_Hall '-P 2yn'
_space_group_name_H-M_alt 'P 1 21/n 1'
_atom_sites_solution_hydrogens mixed
_audit_creation_method SHELXL-2016/6
_audit_update_record
;
2020-01-29 deposited with the CCDC.	2024-09-30 downloaded from the CCDC.
;
_cell_angle_alpha 90
_cell_angle_beta 92.246(7)
_cell_angle_gamma 90
_cell_formula_units_Z 4
_cell_length_a 5.7014(5)
_cell_length_b 9.6716(8)
_cell_length_c 21.860(2)
_cell_measurement_reflns_used 2217
_cell_measurement_temperature 293(2)
_cell_measurement_theta_max 28.7460
_cell_measurement_theta_min 2.8170
_cell_volume 1204.47(18)
_computing_structure_refinement 'SHELXL-2016/6 (Sheldrick, 2016)'
_computing_structure_solution 'SHELXT 2014/5 (Sheldrick, 2014)'
_diffrn_ambient_temperature 293(2)
_diffrn_measured_fraction_theta_full 0.998
_diffrn_measured_fraction_theta_max 0.979
_diffrn_measurement_device_type 'SuperNova, Single source at offset/far, EosS2'
_diffrn_radiation_type MoK\a
_diffrn_radiation_wavelength 0.71073
_diffrn_reflns_av_R_equivalents 0.0345
_diffrn_reflns_av_unetI/netI 0.0816
_diffrn_reflns_Laue_measured_fraction_full 0.998
_diffrn_reflns_Laue_measured_fraction_max 0.979
_diffrn_reflns_limit_h_max 7
_diffrn_reflns_limit_h_min -6
_diffrn_reflns_limit_k_max 12
_diffrn_reflns_limit_k_min -10
_diffrn_reflns_limit_l_max 27
_diffrn_reflns_limit_l_min -24
_diffrn_reflns_number 5245
_diffrn_reflns_point_group_measured_fraction_full 0.998
_diffrn_reflns_point_group_measured_fraction_max 0.979
_diffrn_reflns_theta_full 25.242
_diffrn_reflns_theta_max 26.996
_diffrn_reflns_theta_min 1.865
_diffrn_source 'micro-focus sealed X-ray tube'
_exptl_absorpt_coefficient_mu 0.426
_exptl_absorpt_correction_type none
_exptl_crystal_colour colourless
_exptl_crystal_density_diffrn 1.408
_exptl_crystal_description block
_exptl_crystal_F_000 536
_exptl_crystal_size_max 0.16
_exptl_crystal_size_mid 0.14
_exptl_crystal_size_min 0.12
_refine_diff_density_max 0.782
_refine_diff_density_min -0.420
_refine_diff_density_rms 0.063
_refine_ls_extinction_method none
_refine_ls_goodness_of_fit_ref 1.093
_refine_ls_hydrogen_treatment mixed
_refine_ls_matrix_type full
_refine_ls_number_parameters 153
_refine_ls_number_reflns 2576
_refine_ls_number_restraints 0
_refine_ls_restrained_S_all 1.093
_refine_ls_R_factor_all 0.0993
_refine_ls_R_factor_gt 0.0637
_refine_ls_shift/su_max 0.001
_refine_ls_shift/su_mean 0.000
_refine_ls_structure_factor_coef Fsqd
_refine_ls_weighting_details 'w=1/[\s^2^(Fo^2^)+(0.0611P)^2^] where P=(Fo^2^+2Fc^2^)/3'
_refine_ls_weighting_scheme calc
_refine_ls_wR_factor_gt 0.1480
_refine_ls_wR_factor_ref 0.1648
_reflns_Friedel_coverage 0.000
_reflns_number_gt 1665
_reflns_number_total 2576
_reflns_threshold_expression 'I > 2\s(I)'
_cod_data_source_file d4cc03527e2.cif
_cod_data_source_block shelx
_cod_depositor_comments 'Adding full bibliography for 7133787--7133788.cif.'
_cod_original_cell_volume 1204.48(19)
_cod_original_sg_symbol_H-M 'P 21/n'
_cod_database_code 7133787
_shelx_shelxl_version_number 2016/6
_shelx_space_group_comment
;
The symmetry employed for this shelxl refinement is uniquely defined
by the following loop, which should always be used as a source of
symmetry information in preference to the above space-group names.
They are only intended as comments.
;

loop_
_space_group_symop_operation_xyz
'x, y, z'
'-x+1/2, y+1/2, -z+1/2'
'-x, -y, -z'
'x-1/2, -y-1/2, z-1/2'

loop_
_atom_site_label
_atom_site_type_symbol
_atom_site_fract_x
_atom_site_fract_y
_atom_site_fract_z
_atom_site_U_iso_or_equiv
_atom_site_adp_type
_atom_site_occupancy
_atom_site_site_symmetry_order
_atom_site_calc_flag
_atom_site_refinement_flags_posn
_atom_site_refinement_flags_adp
_atom_site_refinement_flags_occupancy
_atom_site_disorder_assembly
_atom_site_disorder_group
C1 C 0.1078(6) 0.2431(3) 0.51934(17) 0.0449(9) Uani 1 1 d . . . . .
H1 H -0.012952 0.236146 0.546567 0.054 Uiso 1 1 calc R U . . .
C2 C 0.1094(6) 0.3326(4) 0.47036(18) 0.0541(11) Uani 1 1 d . . . . .
H2 H -0.011083 0.394876 0.461043 0.065 Uiso 1 1 calc R U . . .
C3 C 0.3123(6) 0.3205(4) 0.43569(17) 0.0465(10) Uani 1 1 d . . . . .
C4 C 0.4600(6) 0.2235(4) 0.45960(18) 0.0511(10) Uani 1 1 d . . . . .
H4 H 0.602990 0.200861 0.443137 0.061 Uiso 1 1 calc R U . . .
C5 C 0.3341(6) 0.4030(4) 0.37667(18) 0.0515(10) Uani 1 1 d . . . . .
H5 H 0.210416 0.373111 0.347197 0.062 Uiso 1 1 calc R U . . .
C6 C 0.3145(5) 0.5597(3) 0.38561(16) 0.0397(8) Uani 1 1 d . . . . .
H6A H 0.151438 0.588285 0.382252 0.048 Uiso 1 1 calc R U . . .
H6B H 0.378146 0.585843 0.425765 0.048 Uiso 1 1 calc R U . . .
C7 C 0.4520(5) 0.6276(3) 0.33642(15) 0.0343(8) Uani 1 1 d . . . . .
C8 C 0.6214(5) 0.5449(3) 0.31380(15) 0.0347(8) Uani 1 1 d . . . . .
C9 C 0.4215(5) 0.7662(4) 0.31704(15) 0.0369(8) Uani 1 1 d . . . . .
C10 C 0.2121(6) 0.9760(3) 0.32996(18) 0.0451(9) Uani 1 1 d . . . . .
H10A H 0.175873 0.984488 0.286398 0.054 Uiso 1 1 calc R U . . .
H10B H 0.352206 1.029657 0.339910 0.054 Uiso 1 1 calc R U . . .
C11 C 0.0107(6) 1.0280(4) 0.36566(19) 0.0547(10) Uani 1 1 d . . . . .
H11A H -0.018266 1.123365 0.355768 0.082 Uiso 1 1 calc R U . . .
H11B H -0.127054 0.974488 0.355376 0.082 Uiso 1 1 calc R U . . .
H11C H 0.048560 1.019473 0.408669 0.082 Uiso 1 1 calc R U . . .
N1 N 0.7866(6) 0.5769(4) 0.27449(16) 0.0477(9) Uani 1 1 d . . . . .
O1 O 0.5346(4) 0.8245(2) 0.27790(13) 0.0545(7) Uani 1 1 d . . . . .
O2 O 0.2499(4) 0.8328(2) 0.34608(11) 0.0397(6) Uani 1 1 d . . . . .
S1 S 0.35543(17) 0.14789(11) 0.52298(5) 0.0588(4) Uani 1 1 d . . . . .
S2 S 0.62049(16) 0.37549(9) 0.34293(5) 0.0484(3) Uani 1 1 d . . . . .
H1C H 0.792(6) 0.653(4) 0.264(2) 0.060(15) Uiso 1 1 d . . . . .
H1D H 0.875(6) 0.519(4) 0.2608(17) 0.046(11) Uiso 1 1 d . . . . .

loop_
_atom_site_aniso_label
_atom_site_aniso_U_11
_atom_site_aniso_U_22
_atom_site_aniso_U_33
_atom_site_aniso_U_23
_atom_site_aniso_U_13
_atom_site_aniso_U_12
C1 0.056(2) 0.037(2) 0.043(2) 0.0091(18) 0.0293(16) 0.0154(16)
C2 0.061(2) 0.046(2) 0.057(3) 0.006(2) 0.0215(19) 0.0238(18)
C3 0.059(2) 0.032(2) 0.051(2) 0.0091(18) 0.0229(18) 0.0091(16)
C4 0.048(2) 0.045(2) 0.061(3) 0.009(2) 0.0191(17) 0.0051(17)
C5 0.061(2) 0.042(2) 0.053(3) 0.006(2) 0.0142(18) 0.0101(18)
C6 0.0479(19) 0.0278(19) 0.045(2) 0.0062(16) 0.0152(15) 0.0098(14)
C7 0.0418(17) 0.0268(18) 0.035(2) 0.0029(15) 0.0097(14) 0.0004(14)
C8 0.0397(18) 0.0309(19) 0.0339(19) 0.0016(15) 0.0072(14) 0.0017(14)
C9 0.0478(19) 0.0299(19) 0.034(2) -0.0018(15) 0.0101(15) -0.0013(15)
C10 0.061(2) 0.0282(19) 0.047(2) 0.0071(17) 0.0092(17) 0.0058(16)
C11 0.063(2) 0.040(2) 0.062(3) 0.004(2) 0.0122(19) 0.0181(18)
N1 0.053(2) 0.036(2) 0.055(2) 0.0012(19) 0.0232(16) 0.0059(16)
O1 0.0699(17) 0.0343(15) 0.0618(18) 0.0108(13) 0.0324(14) 0.0041(12)
O2 0.0498(13) 0.0282(13) 0.0420(15) 0.0053(11) 0.0130(10) 0.0102(10)
S1 0.0687(7) 0.0535(7) 0.0550(7) 0.0184(5) 0.0106(5) 0.0133(5)
S2 0.0598(6) 0.0333(6) 0.0540(7) 0.0071(5) 0.0262(5) 0.0156(4)

loop_
_atom_type_symbol
_atom_type_description
_atom_type_scat_dispersion_real
_atom_type_scat_dispersion_imag
_atom_type_scat_source
C C 0.0033 0.0016 'International Tables Vol C Tables 4.2.6.8 and 6.1.1.4'
H H 0.0000 0.0000 'International Tables Vol C Tables 4.2.6.8 and 6.1.1.4'
N N 0.0061 0.0033 'International Tables Vol C Tables 4.2.6.8 and 6.1.1.4'
O O 0.0106 0.0060 'International Tables Vol C Tables 4.2.6.8 and 6.1.1.4'
S S 0.1246 0.1234 'International Tables Vol C Tables 4.2.6.8 and 6.1.1.4'

loop_
_geom_angle_atom_site_label_1
_geom_angle_atom_site_label_2
_geom_angle_atom_site_label_3
_geom_angle
_geom_angle_site_symmetry_1
_geom_angle_site_symmetry_3
_geom_angle_publ_flag
C2 C1 S1 110.4(2) . . ?
C2 C1 H1 124.8 . . ?
S1 C1 H1 124.8 . . ?
C1 C2 C3 113.3(3) . . ?
C1 C2 H2 123.4 . . ?
C3 C2 H2 123.4 . . ?
C4 C3 C2 111.2(3) . . ?
C4 C3 C5 128.3(3) . . ?
C2 C3 C5 120.4(3) . . ?
C3 C4 S1 112.4(3) . . ?
C3 C4 H4 123.8 . . ?
S1 C4 H4 123.8 . . ?
C3 C5 C6 113.6(3) . . ?
C3 C5 S2 111.5(2) . . ?
C6 C5 S2 105.3(2) . . ?
C3 C5 H5 108.7 . . ?
C6 C5 H5 108.7 . . ?
S2 C5 H5 108.7 . . ?
C7 C6 C5 107.3(3) . . ?
C7 C6 H6A 110.3 . . ?
C5 C6 H6A 110.3 . . ?
C7 C6 H6B 110.3 . . ?
C5 C6 H6B 110.3 . . ?
H6A C6 H6B 108.5 . . ?
C8 C7 C9 121.9(3) . . ?
C8 C7 C6 113.6(3) . . ?
C9 C7 C6 124.4(3) . . ?
N1 C8 C7 128.7(3) . . ?
N1 C8 S2 117.5(3) . . ?
C7 C8 S2 113.8(2) . . ?
O1 C9 O2 121.2(3) . . ?
O1 C9 C7 125.6(3) . . ?
O2 C9 C7 113.2(3) . . ?
O2 C10 C11 107.7(3) . . ?
O2 C10 H10A 110.2 . . ?
C11 C10 H10A 110.2 . . ?
O2 C10 H10B 110.2 . . ?
C11 C10 H10B 110.2 . . ?
H10A C10 H10B 108.5 . . ?
C10 C11 H11A 109.5 . . ?
C10 C11 H11B 109.5 . . ?
H11A C11 H11B 109.5 . . ?
C10 C11 H11C 109.5 . . ?
H11A C11 H11C 109.5 . . ?
H11B C11 H11C 109.5 . . ?
C8 N1 H1C 117(3) . . ?
C8 N1 H1D 122(3) . . ?
H1C N1 H1D 120(4) . . ?
C9 O2 C10 116.6(2) . . ?
C1 S1 C4 92.67(17) . . ?
C8 S2 C5 91.48(16) . . ?

loop_
_geom_bond_atom_site_label_1
_geom_bond_atom_site_label_2
_geom_bond_distance
_geom_bond_site_symmetry_2
_geom_bond_publ_flag
C1 C2 1.378(5) . ?
C1 S1 1.685(3) . ?
C1 H1 0.9300 . ?
C2 C3 1.412(4) . ?
C2 H2 0.9300 . ?
C3 C4 1.352(5) . ?
C3 C5 1.526(5) . ?
C4 S1 1.696(4) . ?
C4 H4 0.9300 . ?
C5 C6 1.533(5) . ?
C5 S2 1.837(3) . ?
C5 H5 0.9800 . ?
C6 C7 1.506(4) . ?
C6 H6A 0.9700 . ?
C6 H6B 0.9700 . ?
C7 C8 1.362(4) . ?
C7 C9 1.414(4) . ?
C8 N1 1.336(4) . ?
C8 S2 1.758(3) . ?
C9 O1 1.229(4) . ?
C9 O2 1.351(4) . ?
C10 O2 1.444(4) . ?
C10 C11 1.500(5) . ?
C10 H10A 0.9700 . ?
C10 H10B 0.9700 . ?
C11 H11A 0.9600 . ?
C11 H11B 0.9600 . ?
C11 H11C 0.9600 . ?
N1 H1C 0.77(4) . ?
N1 H1D 0.82(4) . ?
